data_2009687
loop_
_publ_author_name
'Prince, P.'
'Fronczek, F.R.'
'Gandour, R.D.'

_publ_section_title
;
 2-Acetoxy-7-methoxynaphthalene
;
_journal_issue 5
_journal_name_full 'Acta Crystallographica Section C'
_journal_page_first 797
_journal_page_last 798
_journal_paper_doi 10.1107/S0108270193010194
_journal_volume 50
_journal_year 1994
_chemical_formula_sum 'C13 H12 O3'
_chemical_formula_weight 216.2
_symmetry_cell_setting orthorhombic
_symmetry_space_group_name_Hall 'P 2ac 2ab'
_symmetry_space_group_name_H-M 'P 21 21 21'
_atom_type_scat_source 'IntTabIV Tables 2.2B, 2.3.1'
_cell_angle_alpha 90.
_cell_angle_beta 90.
_cell_angle_gamma 90.
_cell_formula_units_Z 4
_cell_length_a 5.8414(5)
_cell_length_b 7.9263(10)
_cell_length_c 23.776(4)
_cell_measurement_reflns_used 25
_cell_measurement_temperature 295
_cell_measurement_theta_max 30
_cell_measurement_theta_min 25
_cell_volume 1100.8(2)
_diffrn_measurement_device 'Enraf-Nonius CAD-4'
_diffrn_measurement_method \w/2\q
_diffrn_radiation_type CuK\a
_diffrn_radiation_wavelength 1.54184
_diffrn_reflns_av_R_equivalents 0.014
_diffrn_reflns_limit_h_max 7
_diffrn_reflns_limit_h_min 0
_diffrn_reflns_limit_k_max 9
_diffrn_reflns_limit_k_min 0
_diffrn_reflns_limit_l_max 29
_diffrn_reflns_limit_l_min -29
_diffrn_reflns_number 2657
_diffrn_reflns_theta_max '75\%, 2 octants'
_diffrn_standards_decay_% <2
_diffrn_standards_interval_time 166.6
_diffrn_standards_number 3
_exptl_absorpt_coefficient_mu 0.72
_exptl_absorpt_correction_T_max 0.9983
_exptl_absorpt_correction_T_min 0.9499
_exptl_absorpt_correction_type empirical
_exptl_crystal_colour colorless
_exptl_crystal_density_diffrn 1.305
_exptl_crystal_description 'rectangular prism'
_exptl_crystal_size_max 0.70
_exptl_crystal_size_mid 0.47
_exptl_crystal_size_min 0.28
_refine_diff_density_max 0.22
_refine_diff_density_min -0.19
_refine_ls_extinction_coef 1.22E-5(4)
_refine_ls_extinction_method '(1 + gI~c~)^-1^ applied to F~c~'
_refine_ls_goodness_of_fit_obs 3.513
_refine_ls_hydrogen_treatment refall
_refine_ls_number_parameters 194
_refine_ls_number_reflns 2219
_refine_ls_R_factor_obs 0.032
_refine_ls_shift/esd_max 0.03
_refine_ls_structure_factor_coef F
_refine_ls_weighting_details 'w = 4F~o~^2^/[\s^2^(I) + (0.02F~o~^2^)^2^]'
_refine_ls_weighting_scheme calc
_refine_ls_wR_factor_obs 0.048
_reflns_number_observed 2219
_reflns_number_total 2269
_reflns_observed_criterion I>3\s(I)
_cod_data_source_file cr1081.cif
_cod_data_source_block cr1081_structure_1_of_1
_cod_depositor_comments
;
The following automatic conversions were performed:

'_refine_ls_weighting_scheme' value '4F~o~^2^/[\s^2^(I) +
(0.02F~o~^2^)^2^]' was changed to 'calc'. New tag
'_refine_ls_weighting_details' was created. The value of the new tag
was set to 'w = 4F~o~^2^/[\s^2^(I) + (0.02F~o~^2^)^2^]'.

Automatic conversion script
Id: cif_fix_values 3143 2015-03-26 13:38:13Z robertas 
;
_cod_original_cell_volume 1100.8(4)
_cod_database_code 2009687

loop_
_atom_site_label
_atom_site_fract_x
_atom_site_fract_y
_atom_site_fract_z
O1 .8821(2) .44110(10) .61592(3)
O2 .5904(2) .46960(10) .32018(3)
O3 .8189(3) .2979(2) .27142(5)
C1 .9240(2) .47350(10) .56055(4)
C2 1.1318(2) .5605(2) .55015(5)
C3 1.1936(2) .60250(10) .49715(5)
C4 1.0500(2) .56370(10) .45061(4)
C5 1.1020(2) .61570(10) .39506(5)
C6 .9572(2) .58200(10) .35143(5)
C7 .7536(2) .49330(10) .36270(5)
C8 .6963(2) .43980(10) .41525(4)
C9 .8428(2) .47510(10) .46109(4)
C10 .7835(2) .42910(10) .51684(4)
C11 .6402(2) .3708(2) .27583(5)
C12 .6694(3) .3677(2) .63046(6)
C13 .4466(3) .3680(2) .23515(5)
H2 1.222(3) .583(2) .5810(7)
H3 1.319(3) .664(2) .4906(7)
H5 1.241(3) .675(2) .3893(7)
H6 1.000(3) .620(2) .3141(6)
H8 .554(2) .379(2) .4234(5)
H10 .628(3) .367(2) .5228(6)
H12a .540(3) .429(2) .6169(8)
H12b .664(4) .251(3) .6120(9)
H12c .679(4) .352(3) .6705(8)
H13a .409(5) .475(4) .2210(10)
H13b .476(5) .282(3) .2070(10)
H13c .298(4) .353(3) .2574(9)

loop_
_geom_angle_atom_site_label_1
_geom_angle_atom_site_label_2
_geom_angle_atom_site_label_3
_geom_angle
_geom_angle_publ_flag
C1 O1 C12 118.10(10) yes
C7 O2 C11 119.70(10) yes
O1 C1 C2 114.40(10) yes
O1 C1 C10 125.20(10) yes
C2 C1 C10 120.40(10) yes
C1 C2 C3 120.70(10) yes
C2 C3 C4 121.00(10) yes
C3 C4 C5 122.42(9) yes
C3 C4 C9 118.22(9) yes
C5 C4 C9 119.31(9) yes
C4 C5 C6 121.30(10) yes
C5 C6 C7 118.50(10) yes
O2 C7 C6 120.30(10) yes
O2 C7 C8 116.91(9) yes
C6 C7 C8 122.60(10) yes
C7 C8 C9 119.78(9) yes
C4 C9 C8 118.58(9) yes
C4 C9 C10 119.94(9) yes
C8 C9 C10 121.45(9) yes
C1 C10 C9 119.78(9) yes
O2 C11 O3 122.50(10) yes
O2 C11 C13 110.70(10) yes
O3 C11 C13 126.70(10) yes

loop_
_geom_bond_atom_site_label_1
_geom_bond_atom_site_label_2
_geom_bond_distance
_geom_bond_publ_flag
O1 C1 1.3630(10) yes
O1 C12 1.415(2) yes
O2 C7 1.4020(10) yes
O2 C11 1.346(2) yes
O3 C11 1.198(2) yes
C1 C2 1.418(2) yes
C1 C10 1.3700(10) yes
C2 C3 1.353(2) yes
C3 C4 1.422(2) yes
C4 C5 1.417(2) yes
C4 C9 1.4210(10) yes
C5 C6 1.365(2) yes
C6 C7 1.407(2) yes
C7 C8 1.3620(10) yes
C8 C9 1.4140(10) yes
C9 C10 1.4180(10) yes
C11 C13 1.488(2) yes
C2 H2 0.92(2) no
C3 H3 0.89(2) no
C5 H5 0.95(2) no
C6 H6 0.970(10) no
C8 H8 0.980(10) no
C10 H10 1.050(10) no
C12 H12a 0.95(2) no
C12 H12b 1.02(2) no
C12 H12c 0.96(2) no
C13 H13a 0.94(3) no
C13 H13b 0.97(2) no
C13 H13c 1.02(2) no

loop_
_geom_torsion_atom_site_label_1
_geom_torsion_atom_site_label_2
_geom_torsion_atom_site_label_3
_geom_torsion_atom_site_label_4
_geom_torsion
_geom_torsion_publ_flag
C10 C1 O1 C12 -5.2(2) yes
C6 C7 O2 C11 67.2(2) yes
C7 O2 C11 O3 1.6(2) yes
